data_4514015
loop_
_publ_author_name
'Shen, Yangyang'
'Cornella, Josep'
'Juli\'a-Hern\'andez, Francisco'
'Martin, Ruben'

_publ_section_title
;
 Visible-Light-Promoted Atom Transfer Radical Cyclization of Unactivated
 Alkyl Iodides
;
_journal_issue 1
_journal_name_full 'ACS Catalysis'
_journal_page_first 409
_journal_paper_doi 10.1021/acscatal.6b03205
_journal_volume 7
_journal_year 2017
_chemical_formula_sum 'C17 H19 F3 I N O3'
_chemical_formula_weight 469.23
_chemical_name_systematic
;
 ?
;
_space_group_IT_number 15
_space_group_name_Hall '-C 2yc'
_symmetry_cell_setting monoclinic
_symmetry_space_group_name_Hall '-C 2yc'
_symmetry_space_group_name_H-M 'C 1 2/c 1'
_atom_sites_solution_hydrogens geom
_audit_creation_method SHELXL-2014
_cell_angle_alpha 90
_cell_angle_beta 97.7446(11)
_cell_angle_gamma 90
_cell_formula_units_Z 8
_cell_length_a 47.1143(6)
_cell_length_b 4.86847(8)
_cell_length_c 16.0241(2)
_cell_measurement_reflns_used 31376
_cell_measurement_temperature 100(2)
_cell_measurement_theta_max 34.2260
_cell_measurement_theta_min 2.5450
_cell_volume 3641.99(9)
_computing_cell_refinement 'CrystalClear-SM Expert 2.1 b29 (Rigaku, 2013)'
_computing_data_collection 'CrystalClear-SM Expert 2.1 b29 (Rigaku, 2013)'
_computing_data_reduction 'CrystalClear-SM Expert 2.1 b29 (Rigaku, 2013)'
_computing_molecular_graphics 'SHELXL-2014 (Sheldrick, 2014)'
_computing_publication_material 'SHELXL-2014 (Sheldrick, 2014)'
_computing_structure_refinement 'SHELXL-2014 (Sheldrick, 2014)'
_computing_structure_solution Sir2014
_diffrn_ambient_temperature 100(2)
_diffrn_detector_area_resol_mean 5.8140
_diffrn_detector_type 'PILATUS 200K'
_diffrn_measured_fraction_theta_full 0.999
_diffrn_measured_fraction_theta_max 0.973
_diffrn_measurement_device_type '1/4chi goniometer'
_diffrn_measurement_method
;
 Fullsphere data collection, phi and omega scans
;
_diffrn_measurement_specimen_support 'magnetic support with MicroMount'
_diffrn_radiation_monochromator 'Confocal Max Flux optic'
_diffrn_radiation_type MoK\a
_diffrn_radiation_wavelength 0.7107
_diffrn_reflns_av_R_equivalents 0.0289
_diffrn_reflns_av_unetI/netI 0.0145
_diffrn_reflns_Laue_measured_fraction_full 0.999
_diffrn_reflns_Laue_measured_fraction_max 0.973
_diffrn_reflns_limit_h_max 74
_diffrn_reflns_limit_h_min -74
_diffrn_reflns_limit_k_max 7
_diffrn_reflns_limit_k_min -7
_diffrn_reflns_limit_l_max 24
_diffrn_reflns_limit_l_min -25
_diffrn_reflns_number 55197
_diffrn_reflns_point_group_measured_fraction_full 0.999
_diffrn_reflns_point_group_measured_fraction_max 0.973
_diffrn_reflns_theta_full 25.242
_diffrn_reflns_theta_max 34.164
_diffrn_reflns_theta_min 2.566
_diffrn_source 'Microfocus rotating anode X-ray tube'
_diffrn_source_current 24
_diffrn_source_power 50
_diffrn_source_size '0.2 mm x 0.2 mm fine focus'
_diffrn_source_type 'Rigaku MicroMax-007HF'
_exptl_absorpt_coefficient_mu 1.803
_exptl_absorpt_correction_T_max 0.840
_exptl_absorpt_correction_T_min 0.646
_exptl_absorpt_correction_type multi-scan
_exptl_absorpt_process_details
; 
 CrystalClear-SM Expert 2.1 b29 (Rigaku, 2013)
;
_exptl_crystal_colour colorless
_exptl_crystal_density_diffrn 1.712
_exptl_crystal_description PRISM
_exptl_crystal_F_000 1856
_exptl_crystal_size_max 0.25
_exptl_crystal_size_mid 0.20
_exptl_crystal_size_min 0.15
_refine_diff_density_max 2.049
_refine_diff_density_min -1.418
_refine_diff_density_rms 0.103
_refine_ls_extinction_method none
_refine_ls_goodness_of_fit_ref 1.033
_refine_ls_hydrogen_treatment constr
_refine_ls_matrix_type full
_refine_ls_number_parameters 262
_refine_ls_number_reflns 7329
_refine_ls_number_restraints 3
_refine_ls_restrained_S_all 1.033
_refine_ls_R_factor_all 0.0363
_refine_ls_R_factor_gt 0.0328
_refine_ls_shift/su_max 0.000
_refine_ls_shift/su_mean 0.000
_refine_ls_structure_factor_coef Fsqd
_refine_ls_weighting_details 'w=1/[\s^2^(Fo^2^)+(0.0544P)^2^+6.9198P] where P=(Fo^2^+2Fc^2^)/3'
_refine_ls_weighting_scheme calc
_refine_ls_wR_factor_gt 0.0949
_refine_ls_wR_factor_ref 0.0972
_reflns_Friedel_coverage 0.000
_reflns_number_gt 6608
_reflns_number_total 7329
_reflns_threshold_expression 'I > 2\s(I)'
_cod_data_source_file cs6b03205_si_002.cif
_cod_data_source_block yshen03-431a
_cod_depositor_comments
;
The following automatic conversions were performed:

'_symmetry_cell_setting' value 'Monoclinic' changed to 'monoclinic'
according to
/usr/data/users/saulius/crontab/automatic-downloads/current/ACS/lib/dictionaries/cif_core.dic
dictionary named 'cif_core.dic' version 2.4.2 from 2011-04-26.

'_exptl_absorpt_correction_type' value 'Multi-scan' changed to
'multi-scan' according to
/usr/data/users/saulius/crontab/automatic-downloads/current/ACS/lib/dictionaries/cif_core.dic
dictionary named 'cif_core.dic' version 2.4.2 from 2011-04-26.

Automatic conversion script
Id: cif_fix_values 4268 2015-11-12 08:31:59Z antanas 
;
_cod_original_cell_volume 3642.00(9)
_cod_original_sg_symbol_H-M C2/c
_cod_database_code 4514015
_shelx_space_group_comment
;
The symmetry employed for this shelxl refinement is uniquely defined
by the following loop, which should always be used as a source of
symmetry information in preference to the above space-group names.
They are only intended as comments.
;
_shelx_estimated_absorpt_t_min 0.714
_shelx_estimated_absorpt_t_max 0.840
_shelxl_version_number 2014-3

loop_
_space_group_symop_operation_xyz
'x, y, z'
'-x, y, -z+1/2'
'x+1/2, y+1/2, z'
'-x+1/2, y+1/2, -z+1/2'
'-x, -y, -z'
'x, -y, z-1/2'
'-x+1/2, -y+1/2, -z'
'x+1/2, -y+1/2, z-1/2'

loop_
_atom_site_label
_atom_site_type_symbol
_atom_site_fract_x
_atom_site_fract_y
_atom_site_fract_z
_atom_site_U_iso_or_equiv
_atom_site_adp_type
_atom_site_occupancy
_atom_site_site_symmetry_order
_atom_site_calc_flag
_atom_site_refinement_flags_posn
_atom_site_refinement_flags_adp
_atom_site_refinement_flags_occupancy
_atom_site_disorder_assembly
_atom_site_disorder_group
C1 C 0.07479(3) 0.4004(4) 0.03970(11) 0.0257(3) Uani 1 1 d . . . . .
C2 C 0.10293(3) 0.5508(4) 0.04514(12) 0.0269(3) Uani 1 1 d . . . . .
H2A H 0.1036 0.6909 0.0884 0.032 Uiso 1 1 calc R U . . .
H2B H 0.1041 0.6422 -0.0081 0.032 Uiso 1 1 calc R U . . .
C3 C 0.12877(3) 0.3608(3) 0.06540(10) 0.0226(3) Uani 1 1 d . . . . .
H3A H 0.1281 0.2743 0.1196 0.027 Uiso 1 1 calc R U . . .
H3B H 0.1279 0.2172 0.0232 0.027 Uiso 1 1 calc R U . . .
C4 C 0.15656(3) 0.5164(3) 0.06747(10) 0.0206(2) Uani 1 1 d . . . . .
H4A H 0.1585 0.5885 0.0121 0.025 Uiso 1 1 calc R U . . .
H4B H 0.1572 0.6683 0.1068 0.025 Uiso 1 1 calc R U . . .
C5 C 0.20602(3) 0.4226(3) 0.10037(8) 0.0152(2) Uani 1 1 d . . . . .
C6 C 0.25527(3) 0.2457(3) 0.12869(8) 0.0144(2) Uani 1 1 d . . . . .
C7 C 0.26836(3) 0.4313(3) 0.07941(8) 0.0168(2) Uani 1 1 d . . . . .
H7 H 0.2573 0.5549 0.0448 0.020 Uiso 1 1 calc R U . . .
C8 C 0.29791(3) 0.4312(3) 0.08206(9) 0.0186(2) Uani 1 1 d . . . . .
H8 H 0.3067 0.5535 0.0491 0.022 Uiso 1 1 calc R U . . .
C9 C 0.31421(3) 0.2473(3) 0.13431(10) 0.0195(2) Uani 1 1 d . . . . .
C10 C 0.30173(3) 0.0628(3) 0.18462(9) 0.0214(3) Uani 1 1 d . . . . .
H10 H 0.3130 -0.0588 0.2196 0.026 Uiso 1 1 calc R U . . .
C11 C 0.27214(3) 0.0636(3) 0.18156(8) 0.0190(2) Uani 1 1 d . . . . .
H11 H 0.2635 -0.0581 0.2150 0.023 Uiso 1 1 calc R U . . .
C12 C 0.36114(3) 0.3904(4) 0.18239(11) 0.0268(3) Uani 1 1 d . . . . .
C13 C 0.05532(3) 0.3717(4) -0.02760(11) 0.0266(3) Uani 1 1 d . . . . .
C14 C 0.02744(4) 0.2126(5) -0.03236(13) 0.0327(4) Uani 1 1 d . . . . .
H14A H 0.0155 0.2855 0.0071 0.039 Uiso 1 1 calc R U . . .
H14B H 0.0311 0.0197 -0.0201 0.039 Uiso 1 1 calc R U . . .
C15 C 0.01315(6) 0.2518(7) -0.12371(18) 0.0509(7) Uani 1 1 d . . . . .
H15A H 0.0035 0.0850 -0.1451 0.061 Uiso 0.5 1 calc R U P A 1
H15B H -0.0007 0.4004 -0.1275 0.061 Uiso 0.5 1 calc R U P A 1
H15C H 0.0170 0.0945 -0.1576 0.061 Uiso 0.5 1 calc R U P B 2
H15D H -0.0074 0.2687 -0.1253 0.061 Uiso 0.5 1 calc R U P B 2
C16 C 0.03720(10) 0.3190(11) -0.1712(3) 0.0391(9) Uani 0.5 1 d . . P C 1
H16A H 0.0303 0.4175 -0.2225 0.047 Uiso 0.5 1 calc R U P C 1
H16B H 0.0467 0.1528 -0.1858 0.047 Uiso 0.5 1 calc R U P C 1
C16' C 0.02470(8) 0.4990(11) -0.1567(3) 0.0392(9) Uani 0.5 1 d . . P C 2
H16C H 0.0148 0.6614 -0.1406 0.047 Uiso 0.5 1 calc R U P C 2
H16D H 0.0234 0.4922 -0.2176 0.047 Uiso 0.5 1 calc R U P C 2
C17 C 0.05735(4) 0.4954(5) -0.11362(12) 0.0361(4) Uani 1 1 d . . . . .
H17A H 0.0513 0.6859 -0.1161 0.043 Uiso 0.5 1 calc R U P C 1
H17B H 0.0767 0.4839 -0.1276 0.043 Uiso 0.5 1 calc R U P C 1
H17C H 0.0691 0.3827 -0.1454 0.043 Uiso 0.5 1 calc R U P C 2
H17D H 0.0652 0.6796 -0.1086 0.043 Uiso 0.5 1 calc R U P C 2
F1 F 0.35770(8) 0.6462(7) 0.1430(3) 0.0478(9) Uani 0.5 1 d D . P D 1
F2 F 0.3874(2) 0.332(2) 0.1826(6) 0.0481(18) Uani 0.5 1 d D . P D 1
F3 F 0.35438(9) 0.4480(13) 0.2554(2) 0.0633(13) Uani 0.5 1 d D . P D 1
F1' F 0.35487(7) 0.6352(9) 0.1954(4) 0.0730(18) Uani 0.5 1 d D . P D 2
F2' F 0.3876(2) 0.375(2) 0.1637(5) 0.0450(18) Uani 0.5 1 d D . P D 2
F3' F 0.36299(10) 0.2596(12) 0.2589(2) 0.0658(14) Uani 0.5 1 d D . P D 2
I1 I 0.06684(2) 0.21959(3) 0.15489(2) 0.03436(5) Uani 1 1 d . . . . .
N1 N 0.22525(3) 0.2213(2) 0.12471(8) 0.01523(19) Uani 1 1 d . . . . .
H1 H 0.2186 0.0660 0.1389 0.018 Uiso 1 1 calc R U . . .
O1 O 0.17928(2) 0.3216(2) 0.09406(7) 0.01870(18) Uani 1 1 d . . . . .
O2 O 0.21160(2) 0.6622(2) 0.08705(8) 0.02018(19) Uani 1 1 d . . . . .
O3 O 0.34394(3) 0.2315(3) 0.13085(10) 0.0302(3) Uani 1 1 d . . . . .

loop_
_atom_site_aniso_label
_atom_site_aniso_U_11
_atom_site_aniso_U_22
_atom_site_aniso_U_33
_atom_site_aniso_U_23
_atom_site_aniso_U_13
_atom_site_aniso_U_12
C1 0.0203(6) 0.0297(8) 0.0279(7) 0.0024(6) 0.0065(5) 0.0026(5)
C2 0.0211(6) 0.0246(7) 0.0350(8) 0.0020(6) 0.0036(6) 0.0006(5)
C3 0.0194(6) 0.0214(6) 0.0277(7) -0.0005(5) 0.0052(5) -0.0014(5)
C4 0.0195(6) 0.0166(6) 0.0255(6) 0.0000(5) 0.0029(5) 0.0000(4)
C5 0.0187(5) 0.0126(5) 0.0143(5) -0.0016(4) 0.0023(4) -0.0020(4)
C6 0.0195(5) 0.0120(5) 0.0117(5) -0.0009(4) 0.0016(4) -0.0006(4)
C7 0.0204(5) 0.0151(5) 0.0146(5) 0.0019(4) 0.0016(4) -0.0015(4)
C8 0.0208(6) 0.0182(6) 0.0172(5) -0.0008(4) 0.0041(4) -0.0016(4)
C9 0.0191(6) 0.0221(6) 0.0173(6) -0.0054(4) 0.0023(5) 0.0025(5)
C10 0.0253(6) 0.0207(6) 0.0177(5) 0.0005(5) 0.0007(5) 0.0062(5)
C11 0.0258(6) 0.0162(6) 0.0147(5) 0.0030(4) 0.0020(4) 0.0023(5)
C12 0.0205(6) 0.0332(8) 0.0271(7) -0.0054(6) 0.0048(5) -0.0003(6)
C13 0.0193(6) 0.0340(8) 0.0273(7) 0.0024(6) 0.0061(5) 0.0028(6)
C14 0.0201(7) 0.0470(11) 0.0311(8) 0.0023(7) 0.0035(6) -0.0025(7)
C15 0.0294(10) 0.082(2) 0.0383(12) 0.0123(11) -0.0061(9) -0.0055(10)
C16 0.0350(19) 0.058(3) 0.0234(15) 0.0027(16) 0.0015(13) -0.0037(18)
C16' 0.0261(16) 0.060(3) 0.0300(16) 0.0072(17) -0.0004(13) 0.0063(17)
C17 0.0291(8) 0.0504(12) 0.0294(8) 0.0083(8) 0.0061(6) -0.0007(8)
F1 0.0332(14) 0.0254(13) 0.081(3) 0.0034(17) -0.0069(17) -0.0058(11)
F2 0.0198(18) 0.045(2) 0.077(6) -0.009(3) -0.004(3) 0.0106(15)
F3 0.050(2) 0.115(4) 0.0256(13) -0.026(2) 0.0102(13) -0.040(2)
F1' 0.0258(14) 0.0390(19) 0.146(5) -0.048(3) -0.017(2) 0.0082(13)
F2' 0.0176(16) 0.082(6) 0.036(2) -0.010(2) 0.0055(14) 0.000(2)
F3' 0.053(2) 0.115(4) 0.0237(13) 0.0225(19) -0.0134(14) -0.036(2)
I1 0.02332(7) 0.05470(10) 0.02634(7) 0.00712(5) 0.00802(4) 0.00349(4)
N1 0.0191(5) 0.0102(4) 0.0165(5) 0.0008(3) 0.0024(4) -0.0019(3)
O1 0.0179(4) 0.0138(4) 0.0248(5) 0.0004(3) 0.0043(4) -0.0019(3)
O2 0.0221(5) 0.0108(4) 0.0273(5) 0.0006(4) 0.0021(4) -0.0016(3)
O3 0.0198(5) 0.0368(7) 0.0339(7) -0.0149(5) 0.0028(5) 0.0047(4)

loop_
_atom_type_symbol
_atom_type_description
_atom_type_scat_dispersion_real
_atom_type_scat_dispersion_imag
_atom_type_scat_source
C C 0.0033 0.0016 'International Tables Vol C Tables 4.2.6.8 and 6.1.1.4'
H H 0.0000 0.0000 'International Tables Vol C Tables 4.2.6.8 and 6.1.1.4'
N N 0.0061 0.0033 'International Tables Vol C Tables 4.2.6.8 and 6.1.1.4'
O O 0.0106 0.0060 'International Tables Vol C Tables 4.2.6.8 and 6.1.1.4'
F F 0.0171 0.0103 'International Tables Vol C Tables 4.2.6.8 and 6.1.1.4'
I I -0.4742 1.8119 'International Tables Vol C Tables 4.2.6.8 and 6.1.1.4'

loop_
_geom_angle_atom_site_label_1
_geom_angle_atom_site_label_2
_geom_angle_atom_site_label_3
_geom_angle
C13 C1 C2 127.27(16)
C13 C1 I1 118.64(13)
C2 C1 I1 114.09(12)
C1 C2 C3 112.80(14)
C4 C3 C2 111.39(13)
O1 C4 C3 106.40(12)
O2 C5 O1 123.94(13)
O2 C5 N1 126.11(13)
O1 C5 N1 109.93(11)
C7 C6 C11 119.63(13)
C7 C6 N1 123.00(12)
C11 C6 N1 117.28(12)
C8 C7 C6 120.01(13)
C9 C8 C7 119.42(13)
C8 C9 C10 121.67(14)
C8 C9 O3 118.93(15)
C10 C9 O3 119.18(14)
C11 C10 C9 118.62(13)
C10 C11 C6 120.64(13)
F2 C12 F3 114.1(5)
F1' C12 F2' 110.0(6)
F1' C12 O3 121.4(2)
F2 C12 O3 112.6(5)
F3 C12 O3 119.3(2)
F2' C12 O3 110.0(5)
F1' C12 F3' 106.3(4)
F2' C12 F3' 103.1(4)
O3 C12 F3' 104.2(2)
F2 C12 F1 104.8(5)
F3 C12 F1 100.9(4)
O3 C12 F1 102.4(2)
C1 C13 C14 126.45(17)
C1 C13 C17 125.08(17)
C14 C13 C17 108.47(16)
C13 C14 C15 104.43(17)
C16' C15 C14 108.2(3)
C16 C15 C14 104.4(2)
C15 C16 C17 105.9(3)
C15 C16' C17 102.7(3)
C16 C17 C13 102.6(2)
C13 C17 C16' 102.8(2)
C5 N1 C6 125.36(11)
C5 O1 C4 115.50(11)
C12 O3 C9 118.07(13)

loop_
_geom_bond_atom_site_label_1
_geom_bond_atom_site_label_2
_geom_bond_distance
C1 C13 1.326(2)
C1 C2 1.507(2)
C1 I1 2.1234(17)
C2 C3 1.529(2)
C3 C4 1.509(2)
C4 O1 1.4502(19)
C5 O2 1.2209(16)
C5 O1 1.3430(17)
C5 N1 1.3560(18)
C6 C7 1.3970(19)
C6 C11 1.3978(19)
C6 N1 1.4118(19)
C7 C8 1.387(2)
C8 C9 1.385(2)
C9 C10 1.389(2)
C9 O3 1.411(2)
C10 C11 1.389(2)
C12 F1' 1.252(4)
C12 F2 1.268(8)
C12 F3 1.285(3)
C12 F2' 1.321(8)
C12 O3 1.325(2)
C12 F3' 1.374(4)
C12 F1 1.396(4)
C13 C14 1.518(3)
C13 C17 1.519(3)
C14 C15 1.538(3)
C15 C16' 1.450(6)
C15 C16 1.484(5)
C16 C17 1.501(5)
C16' C17 1.599(4)

loop_
_geom_torsion_atom_site_label_1
_geom_torsion_atom_site_label_2
_geom_torsion_atom_site_label_3
_geom_torsion_atom_site_label_4
_geom_torsion
C13 C1 C2 C3 -115.7(2)
I1 C1 C2 C3 64.30(17)
C1 C2 C3 C4 178.08(14)
C2 C3 C4 O1 175.28(13)
C11 C6 C7 C8 1.1(2)
N1 C6 C7 C8 -175.41(13)
C6 C7 C8 C9 -0.5(2)
C7 C8 C9 C10 -0.3(2)
C7 C8 C9 O3 174.26(13)
C8 C9 C10 C11 0.4(2)
O3 C9 C10 C11 -174.14(13)
C9 C10 C11 C6 0.2(2)
C7 C6 C11 C10 -0.9(2)
N1 C6 C11 C10 175.72(13)
C2 C1 C13 C14 178.19(18)
I1 C1 C13 C14 -1.8(3)
C2 C1 C13 C17 -2.0(3)
I1 C1 C13 C17 178.02(16)
C1 C13 C14 C15 179.0(2)
C17 C13 C14 C15 -0.8(2)
C13 C14 C15 C16' -22.8(3)
C13 C14 C15 C16 22.9(3)
C16' C15 C16 C17 64.2(4)
C14 C15 C16 C17 -37.3(4)
C16 C15 C16' C17 -56.4(3)
C14 C15 C16' C17 35.6(4)
C15 C16 C17 C13 36.1(4)
C15 C16 C17 C16' -59.0(4)
C1 C13 C17 C16 159.0(3)
C14 C13 C17 C16 -21.1(3)
C1 C13 C17 C16' -158.6(3)
C14 C13 C17 C16' 21.3(3)
C15 C16' C17 C16 59.9(4)
C15 C16' C17 C13 -34.7(3)
O2 C5 N1 C6 -8.5(2)
O1 C5 N1 C6 172.60(12)
C7 C6 N1 C5 -25.7(2)
C11 C6 N1 C5 157.75(13)
O2 C5 O1 C4 1.7(2)
N1 C5 O1 C4 -179.35(11)
C3 C4 O1 C5 -179.60(12)
F1' C12 O3 C9 -41.9(5)
F2 C12 O3 C9 170.6(4)
F3 C12 O3 C9 32.8(4)
F2' C12 O3 C9 -172.3(4)
F3' C12 O3 C9 77.8(3)
F1 C12 O3 C9 -77.5(3)
C8 C9 O3 C12 91.1(2)
C10 C9 O3 C12 -94.3(2)
